data_2011623
loop_
_publ_author_name
'Vyas, K.'
'Sivalakshmidevi, A.'
'Om Reddy, G.'

_publ_section_title
;
 Lansoprazole, an antiulcerative drug
;
_journal_issue 12
_journal_name_full 'Acta Crystallographica Section C'
_journal_page_first e572
_journal_page_last e573
_journal_paper_doi 10.1107/S0108270100014943
_journal_volume 56
_journal_year 2000
_chemical_formula_moiety 'C16 H14 F3 N3 O2 S'
_chemical_formula_sum 'C16 H14 F3 N3 O2 S'
_chemical_formula_weight 369.36
_chemical_name_common lansoprazole
_chemical_name_systematic
;
2-({[3-methyl-4-(2,2,2-trifluroethoxy)-2-pyridinyl]methyl}-
sulfinyl)-1H-benzimidazole
;
_space_group_IT_number 14
_symmetry_cell_setting monoclinic
_symmetry_space_group_name_Hall '-P 2ybc'
_symmetry_space_group_name_H-M 'P 1 21/c 1'
_cell_angle_alpha 90.00
_cell_angle_beta 102.032(5)
_cell_angle_gamma 90.000
_cell_formula_units_Z 4
_cell_length_a 15.8700(10)
_cell_length_b 7.3481(8)
_cell_length_c 14.2620(10)
_cell_measurement_reflns_used 25
_cell_measurement_temperature 298.2
_cell_measurement_theta_max 48.2
_cell_measurement_theta_min 32.5
_cell_volume 1626.6(2)
_computing_cell_refinement 'MSC/AFC Diffractometer Control Software'
_computing_data_collection
;
MSC/AFC Diffractometer Control Software (Molecular Structure Corporation,
1993)
;
_computing_data_reduction 'TEXSAN (Molecular Structure Corporation, 1995)'
_computing_publication_material TEXSAN
_computing_structure_refinement TEXSAN
_computing_structure_solution 'SIR92 (Altomare et. al. 1993)'
_diffrn_ambient_temperature 298.2
_diffrn_measurement_device_type 'Rigaku AFC-7S'
_diffrn_measurement_method \w-2\q
_diffrn_radiation_monochromator graphite
_diffrn_radiation_source 'X-ray tube'
_diffrn_radiation_type CuK\a
_diffrn_radiation_wavelength 1.5418
_diffrn_reflns_av_R_equivalents .021
_diffrn_reflns_av_sigmaI/netI .040
_diffrn_reflns_limit_h_max 18
_diffrn_reflns_limit_h_min -19
_diffrn_reflns_limit_k_max 0
_diffrn_reflns_limit_k_min -8
_diffrn_reflns_limit_l_max 16
_diffrn_reflns_limit_l_min 0
_diffrn_reflns_number 3347
_diffrn_reflns_reduction_process 'Lp corrections applied'
_diffrn_reflns_theta_max 70.08
_diffrn_reflns_theta_min 2.85
_diffrn_standards_decay_% .06
_diffrn_standards_interval_count 150
_diffrn_standards_number 3
_exptl_absorpt_coefficient_mu 2.223
_exptl_absorpt_correction_T_max .513
_exptl_absorpt_correction_T_min .365
_exptl_absorpt_correction_type '\y scan'
_exptl_absorpt_process_details '(North et al., 1968)'
_exptl_crystal_colour Colourless
_exptl_crystal_density_diffrn 1.508
_exptl_crystal_density_meas ?
_exptl_crystal_description block
_exptl_crystal_F_000 760.00
_exptl_crystal_size_max .50
_exptl_crystal_size_mid .30
_exptl_crystal_size_min .30
_refine_diff_density_max .25
_refine_diff_density_min -.38
_refine_ls_extinction_coef 6E-6(1)
_refine_ls_extinction_method 'Zachariasen (1967)'
_refine_ls_goodness_of_fit_all 1.916
_refine_ls_goodness_of_fit_ref 1.939
_refine_ls_hydrogen_treatment mixed
_refine_ls_matrix_type full
_refine_ls_number_constraints 0
_refine_ls_number_parameters 231
_refine_ls_number_reflns 2853
_refine_ls_number_restraints 0
_refine_ls_R_factor_all .049
_refine_ls_R_factor_gt .047
_refine_ls_shift/su_max .0004
_refine_ls_shift/su_mean .0004
_refine_ls_structure_factor_coef F
_refine_ls_weighting_details 'w = 1/[\s^2^(Fo) + 0.00016|Fo|^2^]'
_refine_ls_weighting_scheme sigma
_refine_ls_wR_factor_all .078
_refine_ls_wR_factor_ref .077
_reflns_number_gt 2853
_reflns_number_total 2961
_reflns_threshold_expression I>0.1\s(I)
_cod_data_source_file qa0397.cif
_cod_data_source_block I
_cod_depositor_comments
;
The following automatic conversions were performed:

'_exptl_crystal_density_meas' value 'not measured' was changed to '?'
- the value is perceived as not measured.

Automatic conversion script
Id: cif_fix_values 3008 2015-01-20 13:52:24Z robertas 
;
_cod_original_cell_volume 1626.7(2)
_cod_original_sg_symbol_H-M 'P 21/c'
_cod_database_code 2011623
_cod_database_fobs_code 2011623

loop_
_symmetry_equiv_pos_as_xyz
'  +x,  +y,  +z'
'  -x,1/2+y,1/2-z'
'  -x,  -y,  -z'
'  +x,1/2-y,1/2+z'

loop_
_atom_site_label
_atom_site_fract_x
_atom_site_fract_y
_atom_site_fract_z
_atom_site_U_iso_or_equiv
_atom_site_adp_type
_atom_site_calc_flag
_atom_site_calc_attached_atom
_atom_site_refinement_flags
_atom_site_occupancy
S1 -.01220(3) -.11105(6) .38378(4) .0457(2) Uani d ? . 1.000
F1 -.48890(10) -.3803(3) .1126(2) .1220(9) Uani d ? . 1.000
F2 -.51580(10) -.5022(4) .2375(2) .1130(8) Uani d ? . 1.000
F3 -.52930(10) -.6580(3) .1113(2) .1161(8) Uani d ? . 1.000
O1 -.34187(9) -.4545(2) .24220(10) .0549(4) Uani d ? . 1.000
O2 -.04880(10) -.1399(2) .27970(10) .0598(5) Uani d ? . 1.000
N1 .15470(10) -.1606(2) .46620(10) .0436(4) Uani d ? . 1.000
N2 .09910(10) -.4009(2) .37810(10) .0427(4) Uani d ? . 1.000
N3 -.08760(10) -.5425(2) .37560(10) .0424(4) Uani d ? . 1.000
C1 .18400(10) -.4419(3) .41370(10) .0422(5) Uani d ? . 1.000
C2 .2341(2) -.5932(3) .4013(2) .0590(7) Uani d ? . 1.000
C3 .3193(2) -.5869(4) .4475(2) .0682(8) Uani d ? . 1.000
C4 .35390(10) -.4390(4) .5037(2) .0659(7) Uani d ? . 1.000
C5 .30460(10) -.2915(4) .5157(2) .0557(6) Uani d ? . 1.000
C6 .21790(10) -.2926(3) .46840(10) .0423(5) Uani d ? . 1.000
C7 .08690(10) -.2343(3) .41210(10) .0402(5) Uani d ? . 1.000
C8 -.07670(10) -.2506(3) .45030(10) .0428(5) Uani d ? . 1.000
C9 -.12940(10) -.3870(2) .38560(10) .0366(5) Uani d ? . 1.000
C10 -.21410(10) -.3500(3) .33960(10) .0390(5) Uani d ? . 1.000
C11 -.25760(10) -.4901(3) .28350(10) .0403(5) Uani d ? . 1.000
C12 -.21650(10) -.6515(3) .2725(2) .0451(5) Uani d ? . 1.000
C13 -.13130(10) -.6696(3) .31980(10) .0453(5) Uani d ? . 1.000
C14 -.3902(2) -.5970(3) .1906(2) .0628(7) Uani d ? . 1.000
C15 -.4804(2) -.5328(5) .1633(2) .0740(9) Uani d ? . 1.000
C16 -.25830(10) -.1721(3) .3493(2) .0522(6) Uani d ? . 1.000
H1 .056(2) -.446(4) .349(2) .060(8) Uiso d ? . 1.000
H2 .2071 -.6947 .3648 .082 Uiso c ? . 1.000
H3 .3546 -.6765 .4429 .077 Uiso c ? . 1.000
H4 .4149 -.4425 .5381 .080 Uiso c ? . 1.000
H5 .3310 -.1886 .5560 .070 Uiso c ? . 1.000
H6 -.0385 -.3118 .5012 .040 Uiso c ? . 1.000
H7 -.1133 -.1686 .4720 .045 Uiso c ? . 1.000
H8 -.2448 -.7512 .2293 .056 Uiso c ? . 1.000
H9 -.0986 -.7799 .3126 .047 Uiso c ? . 1.000
H10 -.3696 -.6281 .1327 .090 Uiso c ? . 1.000
H11 -.3911 -.6980 .2225 .070 Uiso c ? . 1.000
H12 -.3072 -.1531 .3005 .084 Uiso c ? . 1.000
H13 -.2275 -.0736 .3340 .127 Uiso c ? . 1.000
H14 -.2687 -.1564 .4113 .127 Uiso c ? . 1.000

loop_
_atom_site_aniso_label
_atom_site_aniso_U_11
_atom_site_aniso_U_22
_atom_site_aniso_U_33
_atom_site_aniso_U_12
_atom_site_aniso_U_13
_atom_site_aniso_U_23
S1 .0355(3) .0317(3) .0636(4) .0007(2) -.0040(2) .0060(2)
F1 .0670(10) .124(2) .152(2) -.0050(10) -.0310(10) .044(2)
F2 .0610(10) .147(2) .138(2) -.0030(10) .0360(10) -.029(2)
F3 .0566(9) .132(2) .144(2) -.0300(10) -.0160(10) -.0430(10)
O1 .0352(8) .0482(9) .0730(10) -.0013(6) -.0066(7) -.0101(7)
O2 .0475(8) .0660(10) .0575(9) -.0044(7) -.0080(7) .0238(8)
N1 .0343(8) .0416(9) .0520(9) -.0026(7) .0021(7) -.0031(7)
N2 .0390(9) .0369(9) .0475(9) -.0019(6) -.0019(7) -.0018(7)
N3 .0364(8) .0385(9) .0509(9) .0053(6) .0060(7) -.0012(7)
C1 .0410(10) .0440(10) .0410(10) .0038(8) .0064(8) .0026(8)
C2 .0590(10) .0520(10) .0650(10) .0140(10) .0130(10) -.0050(10)
C3 .0560(10) .072(2) .079(2) .0270(10) .0180(10) .0080(10)
C4 .0380(10) .084(2) .073(2) .0110(10) .0070(10) .0080(10)
C5 .0340(10) .0700(10) .0600(10) -.0030(10) .0029(9) -.0010(10)
C6 .0345(9) .0460(10) .0450(10) .0009(8) .0060(8) .0022(8)
C7 .0347(9) .0361(9) .0460(10) -.0016(7) .0005(7) .0017(8)
C8 .0346(9) .0410(10) .0490(10) .0032(7) .0003(8) -.0050(8)
C9 .0302(9) .0341(9) .0441(9) .0026(7) .0047(7) .0016(7)
C10 .0310(9) .0344(9) .0500(10) .0014(7) .0048(8) -.0014(8)
C11 .0320(9) .0410(10) .0460(10) -.0006(7) .0051(7) -.0001(8)
C12 .0430(10) .0357(9) .0550(10) -.0022(8) .0059(8) -.0075(8)
C13 .0430(10) .0360(10) .0560(10) .0080(8) .0083(9) -.0029(8)
C14 .0450(10) .0600(10) .079(2) -.0100(10) .0010(10) -.0160(10)
C15 .0430(10) .082(2) .089(2) -.0120(10) -.0040(10) -.008(2)
C16 .0400(10) .0390(10) .0720(10) .0098(8) .0015(9) -.0070(10)

loop_
_atom_type_symbol
_atom_type_scat_dispersion_real
_atom_type_scat_dispersion_imag
_atom_type_scat_source
C .017 .009
;International Tables for Crystallography
(1992, Vol. C, Tables 4.2.6.8 and 6.1.1.1)
;
H .000 .000
;International Tables for Crystallography
(1992, Vol. C, Table 6.1.1.2)
;
F .069 .053
;International Tables for Crystallography
(1992, Vol. C, Tables 4.2.6.8 and 6.1.1.1)
;
N .029 .018
;International Tables for Crystallography
(1992, Vol. C, Tables 4.2.6.8 and 6.1.1.1)
;
O .047 .032
;International Tables for Crystallography
(1992, Vol. C, Tables 4.2.6.8 and 6.1.1.1)
;
S .319 .557
;International Tables for Crystallography
(1992, Vol. C, Tables 4.2.6.8 and 6.1.1.1)
;

loop_
_geom_angle_atom_site_label_1
_geom_angle_atom_site_label_2
_geom_angle_atom_site_label_3
_geom_angle
_geom_angle_publ_flag
O2 S1 C7 107.10(9) yes
O2 S1 C8 106.88(9) yes
C7 S1 C8 99.11(9) yes
C11 O1 C14 117.3(2) yes
C6 N1 C7 103.0(2) yes
C1 N2 C7 105.7(2) yes
C1 N2 H1 141(2) no
C7 N2 H1 113(2) no
C9 N3 C13 117.1(2) yes
N2 C1 C2 132.0(2) yes
N2 C1 C6 105.7(2) yes
C2 C1 C6 122.3(2) yes
C1 C2 C3 116.1(2) yes
C1 C2 H2 119.1 no
C3 C2 H2 124.7 no
C2 C3 C4 122.1(2) yes
C2 C3 H3 121.3 no
C4 C3 H3 116.6 no
C3 C4 C5 121.6(2) yes
C3 C4 H4 119.4 no
C5 C4 H4 119.0 no
C4 C5 C6 117.7(2) yes
C4 C5 H5 119.7 no
C6 C5 H5 122.5 no
N1 C6 C1 110.2(2) yes
N1 C6 C5 129.7(2) yes
C1 C6 C5 120.1(2) yes
S1 C7 N1 120.10(10) yes
S1 C7 N2 124.50(10) yes
N1 C7 N2 115.4(2) yes
S1 C8 C9 110.80(10) yes

loop_
_geom_bond_atom_site_label_1
_geom_bond_atom_site_label_2
_geom_bond_site_symmetry_1
_geom_bond_site_symmetry_2
_geom_bond_distance
_geom_bond_publ_flag
S1 O2 . . 1.493(2) yes
S1 C7 . . 1.787(2) yes
S1 C8 . . 1.845(2) yes
F1 C15 . . 1.325(4) yes
F2 C15 . . 1.317(4) yes
F3 C15 . . 1.326(3) yes
O1 C11 . . 1.369(2) yes
O1 C14 . . 1.411(3) yes
N1 C6 . . 1.391(3) yes
N1 C7 . . 1.304(2) yes
N2 C1 . . 1.371(2) yes
N2 C7 . . 1.345(3) yes
N2 H1 . . .79(3) no
N3 C9 . . 1.344(2) yes
N3 C13 . . 1.325(3) yes
C1 C2 . . 1.400(3) yes
C1 C6 . . 1.389(3) yes
C2 C3 . . 1.376(4) yes
C2 H2 . . .96 no
C3 C4 . . 1.394(4) yes
C3 H3 . . .88 no
C4 C5 . . 1.367(4) yes
C4 H4 . . .99 no
C5 C6 . . 1.401(3) yes
C5 H5 . . .99 no
C8 C9 . . 1.495(2) yes
C8 H6 . . .96 no
C8 H7 . . .93 no
C9 C10 . . 1.394(2) yes
C10 C11 . . 1.395(3) yes
C10 C16 . . 1.503(3) yes
C11 C12 . . 1.378(3) yes
C12 C13 . . 1.385(3) yes
C12 H8 . . 1.00 no
C13 H9 . . .98 no
C14 C15 . . 1.481(4) yes
C14 H10 . . .98 no
C14 H11 . . .87 no
C16 H12 . . .94 no
C16 H13 . . .93 no
C16 H14 . . .94 no

loop_
_geom_contact_atom_site_label_1
_geom_contact_atom_site_label_2
_geom_contact_distance
_geom_contact_site_symmetry_2
_geom_contact_publ_flag
F1 F3 3.278(3) 3_445 no
F1 F2 3.497(4) 2_455 no
F1 C5 3.515(3) 4_444 no
F1 C4 3.540(4) 4_444 no
F2 F3 3.304(4) 2_455 no
F2 C14 3.575(3) 2_455 no
F3 C3 3.522(3) 4_434 no
F3 C16 3.532(3) 2_445 no
O2 N2 2.835(2) 2 no
O2 C1 3.443(2) 2 no
O2 C13 3.453(3) 2 no
O2 N3 3.478(2) 2 no
O2 C2 3.502(3) 2 no
N1 C13 3.388(3) 3_546 no
N1 N3 3.462(2) 3_546 no
N1 C8 3.563(3) 3_556 no
N2 C13 3.423(3) 2 no
N2 N3 3.580(2) 3_546 no
N3 C7 3.442(2) 3_546 no
N3 C8 3.546(2) 3_546 no
N3 C6 3.551(2) 3_546 no
C1 C9 3.399(3) 3_546 no
C1 C12 3.528(3) 2 no
C5 C11 3.496(3) 3_546 no
C6 C13 3.580(3) 3_546 no
C6 C12 3.585(3) 2 no
C7 C13 3.554(3) 2 no

loop_
_cod_related_entry_id
_cod_related_entry_database
_cod_related_entry_code
1 ChemSpider 3746
